data_7156109
loop_
_publ_author_name
'Jardim, Guilherme A. M.'
'Oliveira, Willian X. C.'
'de Freitas, Rossimiriam P.'
'Menna-Barreto, Rubem F S'
'Silva, Thaissa L.'
'Goulart, Marilia O. F.'
'da Silva J\'unior, Eufr\^anio N'

_publ_section_title
;
 Direct sequential C-H iodination/organoyl-thiolation for the benzenoid
 A-ring modification of quinonoid deactivated systems: a new protocol for
 potent trypanocidal quinones.
;
_journal_issue 10
_journal_name_full 'Organic &amp; biomolecular chemistry'
_journal_page_first 1686
_journal_page_last 1691
_journal_paper_doi 10.1039/c8ob00196k
_journal_volume 16
_journal_year 2018
_chemical_formula_moiety 'C12 H4 F6 O2 S2'
_chemical_formula_sum 'C12 H4 F6 O2 S2'
_chemical_formula_weight 358.27
_space_group_crystal_system monoclinic
_space_group_IT_number 14
_space_group_name_Hall '-P 2ybc'
_space_group_name_H-M_alt 'P 1 21/c 1'
_symmetry_space_group_name_Hall '-P 2ybc'
_symmetry_space_group_name_H-M 'P 1 21/c 1'
_atom_sites_solution_hydrogens geom
_audit_creation_method SHELXL-2014/7
_audit_update_record
;
2017-11-17 deposited with the CCDC.
2018-02-08 downloaded from the CCDC.
;
_cell_angle_alpha 90
_cell_angle_beta 97.9490(10)
_cell_angle_gamma 90
_cell_formula_units_Z 4
_cell_length_a 4.67670(10)
_cell_length_b 19.3071(3)
_cell_length_c 14.5648(2)
_cell_measurement_reflns_used 6243
_cell_measurement_temperature 200(2)
_cell_measurement_theta_max 66.4230
_cell_measurement_theta_min 3.8090
_cell_volume 1302.47(4)
_computing_cell_refinement 'CrysAlisPro 1.171.38.41 (Rigaku OD, 2015)'
_computing_data_collection 'CrysAlisPro 1.171.38.41 (Rigaku OD, 2015)'
_computing_data_reduction 'CrysAlisPro 1.171.38.41 (Rigaku OD, 2015)'
_computing_structure_refinement 'SHELXL-2014/7 (Sheldrick, 2014)'
_computing_structure_solution 'SuperFlip (Palatinus & Chapius, 2007)'
_diffrn_ambient_temperature 200(2)
_diffrn_detector_area_resol_mean 10.4186
_diffrn_measured_fraction_theta_full 0.998
_diffrn_measured_fraction_theta_max 0.998
_diffrn_measurement_device_type 'Xcalibur, Atlas, Gemini ultra'
_diffrn_measurement_method '\w scans'
_diffrn_radiation_type CuK\a
_diffrn_radiation_wavelength 1.54184
_diffrn_reflns_av_R_equivalents 0.0680
_diffrn_reflns_av_unetI/netI 0.0368
_diffrn_reflns_Laue_measured_fraction_full 0.998
_diffrn_reflns_Laue_measured_fraction_max 0.998
_diffrn_reflns_limit_h_max 5
_diffrn_reflns_limit_h_min -4
_diffrn_reflns_limit_k_max 22
_diffrn_reflns_limit_k_min -22
_diffrn_reflns_limit_l_max 16
_diffrn_reflns_limit_l_min -17
_diffrn_reflns_number 11706
_diffrn_reflns_point_group_measured_fraction_full 0.998
_diffrn_reflns_point_group_measured_fraction_max 0.998
_diffrn_reflns_theta_full 66.544
_diffrn_reflns_theta_max 66.544
_diffrn_reflns_theta_min 3.825
_diffrn_source 'fine-focus sealed X-ray tube'
_exptl_absorpt_coefficient_mu 4.489
_exptl_absorpt_correction_T_max 0.808
_exptl_absorpt_correction_T_min 0.366
_exptl_absorpt_correction_type analytical
_exptl_absorpt_process_details
;
CrysAlisPro 1.171.38.41 (Rigaku Oxford Diffraction, 2015)
Analytical numeric absorption correction using a multifaceted crystal
                        model based on expressions derived by R.C. Clark & J.S. Reid.
(Clark, R. C. & Reid, J. S. (1995). Acta Cryst. A51, 887-897)
Empirical absorption correction using spherical harmonics,
 implemented in SCALE3 ABSPACK scaling algorithm.
;
_exptl_crystal_colour Yellow
_exptl_crystal_density_diffrn 1.827
_exptl_crystal_description Needle
_exptl_crystal_F_000 712
_exptl_crystal_size_max 0.488
_exptl_crystal_size_mid 0.079
_exptl_crystal_size_min 0.051
_refine_diff_density_max 0.233
_refine_diff_density_min -0.334
_refine_diff_density_rms 0.072
_refine_ls_extinction_method none
_refine_ls_goodness_of_fit_ref 1.049
_refine_ls_hydrogen_treatment constr
_refine_ls_matrix_type full
_refine_ls_number_parameters 199
_refine_ls_number_reflns 2307
_refine_ls_number_restraints 0
_refine_ls_restrained_S_all 1.049
_refine_ls_R_factor_all 0.0420
_refine_ls_R_factor_gt 0.0347
_refine_ls_shift/su_max 0.001
_refine_ls_shift/su_mean 0.000
_refine_ls_structure_factor_coef Fsqd
_refine_ls_weighting_details 'w=1/[\s^2^(Fo^2^)+(0.0518P)^2^+0.2550P] where P=(Fo^2^+2Fc^2^)/3'
_refine_ls_weighting_scheme calc
_refine_ls_wR_factor_gt 0.0874
_refine_ls_wR_factor_ref 0.0937
_reflns_Friedel_coverage 0.000
_reflns_number_gt 1984
_reflns_number_total 2307
_reflns_threshold_expression 'I > 2\s(I)'
_cod_data_source_file c8ob00196k2.cif
_cod_data_source_block shelx_CCDC5
_cod_depositor_comments 'Adding full bibliography for 7156104--7156114.cif.'
_cod_database_code 7156109
_shelx_shelxl_version_number 2014/7
_shelx_space_group_comment
;
The symmetry employed for this shelxl refinement is uniquely defined
by the following loop, which should always be used as a source of
symmetry information in preference to the above space-group names.
They are only intended as comments.
;

loop_
_space_group_symop_operation_xyz
'x, y, z'
'-x, y+1/2, -z+1/2'
'-x, -y, -z'
'x, -y-1/2, z-1/2'

loop_
_atom_site_label
_atom_site_type_symbol
_atom_site_fract_x
_atom_site_fract_y
_atom_site_fract_z
_atom_site_U_iso_or_equiv
_atom_site_adp_type
_atom_site_occupancy
_atom_site_site_symmetry_order
_atom_site_calc_flag
_atom_site_refinement_flags_posn
_atom_site_refinement_flags_adp
S2 S 0.65654(12) 0.47099(3) 0.24868(3) 0.03108(17) Uani 1 1 d . .
S1 S -0.01470(12) 0.21013(3) 0.05288(4) 0.03067(17) Uani 1 1 d . .
F6 F 0.3701(3) 0.46015(7) 0.39394(10) 0.0426(3) Uani 1 1 d . .
F3 F -0.3204(3) 0.19605(7) 0.19332(10) 0.0409(3) Uani 1 1 d . .
F4 F 0.7489(3) 0.39767(8) 0.40175(10) 0.0490(4) Uani 1 1 d . .
F2 F 0.0837(3) 0.14282(7) 0.21321(10) 0.0436(3) Uani 1 1 d . .
F1 F -0.2592(3) 0.10652(7) 0.11132(11) 0.0502(4) Uani 1 1 d . .
F5 F 0.7863(3) 0.50840(8) 0.41416(9) 0.0469(4) Uani 1 1 d . .
O1 O 0.2034(4) 0.26605(9) -0.08126(10) 0.0392(4) Uani 1 1 d . .
O2 O 0.7727(4) 0.47951(9) 0.08210(11) 0.0437(4) Uani 1 1 d . .
C8 C 0.1658(4) 0.28235(10) 0.10962(14) 0.0241(4) Uani 1 1 d . .
C4A C 0.4834(4) 0.38249(10) 0.10332(13) 0.0231(4) Uani 1 1 d . .
C8A C 0.3332(4) 0.32522(10) 0.05991(13) 0.0223(4) Uani 1 1 d . .
C5 C 0.4682(4) 0.39794(10) 0.19673(13) 0.0242(4) Uani 1 1 d . .
C9 C -0.1298(5) 0.16275(11) 0.14849(16) 0.0325(5) Uani 1 1 d . .
C10 C 0.6337(5) 0.45727(11) 0.37008(15) 0.0317(5) Uani 1 1 d . .
C7 C 0.1545(5) 0.29864(11) 0.20235(14) 0.0287(5) Uani 1 1 d . .
H8 H 0.0455 0.2709 0.2366 0.034 Uiso 1 1 calc R U
C6 C 0.2999(5) 0.35447(11) 0.24455(14) 0.0291(5) Uani 1 1 d . .
H7 H 0.2862 0.3636 0.3065 0.035 Uiso 1 1 calc R U
C4 C 0.6624(5) 0.42579(11) 0.04941(15) 0.0286(4) Uani 1 1 d . .
C2 C 0.5622(5) 0.34995(12) -0.08488(15) 0.0345(5) Uani 1 1 d . .
H2 H 0.5949 0.3371 -0.1441 0.041 Uiso 1 1 calc R U
C1 C 0.3555(5) 0.31009(11) -0.03880(14) 0.0272(4) Uani 1 1 d . .
C3 C 0.7030(5) 0.40362(12) -0.04432(15) 0.0344(5) Uani 1 1 d . .
H3 H 0.8308 0.4279 -0.0759 0.041 Uiso 1 1 calc R U

loop_
_atom_site_aniso_label
_atom_site_aniso_U_11
_atom_site_aniso_U_22
_atom_site_aniso_U_33
_atom_site_aniso_U_23
_atom_site_aniso_U_13
_atom_site_aniso_U_12
S2 0.0424(3) 0.0260(3) 0.0243(3) -0.00317(19) 0.0029(2) -0.0084(2)
S1 0.0378(3) 0.0277(3) 0.0271(3) -0.00516(19) 0.0067(2) -0.0094(2)
F6 0.0392(8) 0.0494(8) 0.0421(8) -0.0168(6) 0.0155(6) -0.0023(6)
F3 0.0358(7) 0.0452(8) 0.0445(8) 0.0026(6) 0.0158(6) -0.0033(6)
F4 0.0603(9) 0.0480(8) 0.0364(8) 0.0105(6) -0.0019(6) 0.0139(7)
F2 0.0455(8) 0.0366(7) 0.0465(8) 0.0110(6) -0.0015(6) 0.0019(6)
F1 0.0616(9) 0.0343(7) 0.0551(9) -0.0043(6) 0.0095(7) -0.0240(7)
F5 0.0502(8) 0.0559(9) 0.0327(7) -0.0180(6) -0.0005(6) -0.0107(7)
O1 0.0473(10) 0.0441(9) 0.0266(8) -0.0097(7) 0.0072(7) -0.0111(7)
O2 0.0610(11) 0.0388(9) 0.0334(9) -0.0022(7) 0.0133(8) -0.0240(8)
C8 0.0266(10) 0.0218(9) 0.0242(10) -0.0011(7) 0.0045(8) 0.0004(8)
C4A 0.0255(10) 0.0224(9) 0.0215(10) 0.0021(7) 0.0042(7) 0.0003(8)
C8A 0.0251(10) 0.0222(9) 0.0200(9) 0.0004(7) 0.0042(7) 0.0026(8)
C5 0.0291(11) 0.0226(9) 0.0210(10) -0.0013(7) 0.0039(8) 0.0008(8)
C9 0.0335(12) 0.0263(11) 0.0384(12) -0.0003(9) 0.0072(9) -0.0060(9)
C10 0.0343(12) 0.0326(11) 0.0269(11) -0.0071(9) -0.0001(9) 0.0013(9)
C7 0.0382(12) 0.0260(10) 0.0237(10) -0.0010(8) 0.0112(8) -0.0060(9)
C6 0.0410(12) 0.0268(10) 0.0213(10) -0.0019(8) 0.0104(9) -0.0017(9)
C4 0.0327(11) 0.0283(11) 0.0253(10) 0.0044(8) 0.0053(8) -0.0036(9)
C2 0.0418(13) 0.0414(13) 0.0224(10) -0.0008(9) 0.0118(9) -0.0012(10)
C1 0.0309(11) 0.0286(10) 0.0225(10) -0.0016(8) 0.0049(8) 0.0018(9)
C3 0.0373(12) 0.0398(12) 0.0286(11) 0.0046(9) 0.0133(9) -0.0054(10)

loop_
_atom_type_symbol
_atom_type_description
_atom_type_scat_dispersion_real
_atom_type_scat_dispersion_imag
_atom_type_scat_source
C C 0.0181 0.0091 'International Tables Vol C Tables 4.2.6.8 and 6.1.1.4'
H H 0.0000 0.0000 'International Tables Vol C Tables 4.2.6.8 and 6.1.1.4'
O O 0.0492 0.0322 'International Tables Vol C Tables 4.2.6.8 and 6.1.1.4'
F F 0.0727 0.0534 'International Tables Vol C Tables 4.2.6.8 and 6.1.1.4'
S S 0.3331 0.5567 'International Tables Vol C Tables 4.2.6.8 and 6.1.1.4'

loop_
_geom_angle_atom_site_label_1
_geom_angle_atom_site_label_2
_geom_angle_atom_site_label_3
_geom_angle
C5 S2 C10 101.99(10)
C8 S1 C9 102.24(10)
C7 C8 C8A 117.64(18)
C7 C8 S1 123.30(16)
C8A C8 S1 119.05(15)
C5 C4A C8A 120.78(17)
C5 C4A C4 120.08(18)
C8A C4A C4 119.13(17)
C8 C8A C4A 120.53(17)
C8 C8A C1 120.09(18)
C4A C8A C1 119.37(17)
C6 C5 C4A 117.51(18)
C6 C5 S2 122.95(15)
C4A C5 S2 119.54(15)
F1 C9 F2 107.99(17)
F1 C9 F3 107.19(18)
F2 C9 F3 106.15(18)
F1 C9 S1 105.55(15)
F2 C9 S1 114.66(16)
F3 C9 S1 114.91(15)
F4 C10 F6 107.01(19)
F4 C10 F5 108.14(18)
F6 C10 F5 107.35(17)
F4 C10 S2 113.06(15)
F6 C10 S2 115.65(16)
F5 C10 S2 105.27(15)
C6 C7 C8 121.85(19)
C6 C7 H8 119.1
C8 C7 H8 119.1
C7 C6 C5 121.68(19)
C7 C6 H7 119.2
C5 C6 H7 119.2
O2 C4 C3 120.44(19)
O2 C4 C4A 120.66(19)
C3 C4 C4A 118.90(18)
C3 C2 C1 121.7(2)
C3 C2 H2 119.2
C1 C2 H2 119.2
O1 C1 C2 120.52(19)
O1 C1 C8A 120.89(19)
C2 C1 C8A 118.58(18)
C2 C3 C4 121.6(2)
C2 C3 H3 119.2
C4 C3 H3 119.2

loop_
_geom_bond_atom_site_label_1
_geom_bond_atom_site_label_2
_geom_bond_distance
S2 C5 1.776(2)
S2 C10 1.806(2)
S1 C8 1.774(2)
S1 C9 1.809(2)
F6 C10 1.327(3)
F3 C9 1.340(3)
F4 C10 1.326(3)
F2 C9 1.331(3)
F1 C9 1.322(3)
F5 C10 1.330(3)
O1 C1 1.221(3)
O2 C4 1.225(3)
C8 C7 1.395(3)
C8 C8A 1.407(3)
C4A C5 1.404(3)
C4A C8A 1.412(3)
C4A C4 1.483(3)
C8A C1 1.485(3)
C5 C6 1.400(3)
C7 C6 1.373(3)
C7 H8 0.9300
C6 H7 0.9300
C4 C3 1.468(3)
C2 C3 1.322(3)
C2 C1 1.468(3)
C2 H2 0.9300
C3 H3 0.9300
